data_7117683
loop_
_publ_author_name
'Santosh J. Gharpure'
'V. Prasath'
'Vinod Kumar'

_publ_section_title
;
 Stereoselective synthesis of 2,3-disubstituted indoline, pyrrolidine and
 cyclic ether-fused 1,2-dihydroquinoline derivatives using alkyne iminium
 ion cyclization of vinylogous carbamates: switch of regioselectivity
 using an internal hydroxy group as a nucleophile
;
_journal_name_full Chem.Commun.
_journal_page_first 13623
_journal_paper_doi 10.1039/C5cc05292K
_journal_volume 51
_journal_year 2015
_chemical_formula_moiety 'C27 H29 N O4 S'
_chemical_formula_sum 'C27 H29 N O4 S'
_chemical_formula_weight 463.59
_space_group_IT_number 2
_symmetry_cell_setting triclinic
_symmetry_Int_Tables_number 2
_symmetry_space_group_name_Hall '-P 1'
_symmetry_space_group_name_H-M 'P -1'
_atom_sites_solution_hydrogens geom
_atom_sites_solution_primary direct
_atom_sites_solution_secondary difmap
_audit_update_record
;
2015-06-25 deposited with the CCDC.
2015-07-20 downloaded from the CCDC.
;
_cell_angle_alpha 94.603(4)
_cell_angle_beta 93.801(5)
_cell_angle_gamma 94.487(4)
_cell_formula_units_Z 4
_cell_length_a 8.050(2)
_cell_length_b 16.385(4)
_cell_length_c 18.274(5)
_cell_measurement_reflns_used 7741
_cell_measurement_temperature 100
_cell_measurement_theta_max 29.20
_cell_measurement_theta_min 3.00
_cell_volume 2388.8(11)
_computing_cell_refinement 'CrystalClear-SM Expert 2.1 b28'
_computing_data_collection 'CrystalClear-SM Expert 2.1 b28 (Rigaku, 2013)'
_computing_data_reduction 'CrystalClear-SM Expert 2.1 b28'
_computing_molecular_graphics 'CrystalStructure 4.0'
_computing_publication_material 'CrystalStructure 4.0 (Rigaku, 2010)'
_computing_structure_refinement 'SHELXL97 (Sheldrick, 2008)'
_computing_structure_solution 'SHELXS97 (Sheldrick, 2008)'
_diffrn_ambient_temperature 100
_diffrn_detector_area_resol_mean 7.111
_diffrn_measured_fraction_theta_full 0.996
_diffrn_measured_fraction_theta_max 0.996
_diffrn_measurement_device_type 'Rigaku Saturn724'
_diffrn_measurement_method \w
_diffrn_radiation_type 'Mo K\a'
_diffrn_radiation_wavelength 0.71070
_diffrn_reflns_av_R_equivalents 0.0402
_diffrn_reflns_limit_h_max 9
_diffrn_reflns_limit_h_min -9
_diffrn_reflns_limit_k_max 19
_diffrn_reflns_limit_k_min -19
_diffrn_reflns_limit_l_max 21
_diffrn_reflns_limit_l_min -21
_diffrn_reflns_number 21364
_diffrn_reflns_theta_full 25.00
_diffrn_reflns_theta_max 25.00
_diffrn_standards_interval_count .
_diffrn_standards_number 0
_exptl_absorpt_coefficient_mu 0.169
_exptl_absorpt_correction_T_max 0.990
_exptl_absorpt_correction_T_min 0.970
_exptl_absorpt_correction_type numerical
_exptl_absorpt_process_details 'NUMABS (Rigaku, 1999)'
_exptl_crystal_colour colorless
_exptl_crystal_density_diffrn 1.289
_exptl_crystal_density_method 'not measured'
_exptl_crystal_description prism
_exptl_crystal_F_000 984.00
_exptl_crystal_size_max 0.160
_exptl_crystal_size_mid 0.120
_exptl_crystal_size_min 0.060
_refine_diff_density_max 0.390
_refine_diff_density_min -0.370
_refine_ls_extinction_method none
_refine_ls_goodness_of_fit_ref 0.993
_refine_ls_hydrogen_treatment constr
_refine_ls_number_parameters 595
_refine_ls_number_reflns 8391
_refine_ls_number_restraints 0
_refine_ls_R_factor_gt 0.0475
_refine_ls_shift/su_max 0.000
_refine_ls_structure_factor_coef Fsqd
_refine_ls_weighting_details 'w = 1/[\s^2^(Fo^2^)+(0.0628P)^2^+0.9707P] where P=(Fo^2^+2Fc^2^)/3'
_refine_ls_weighting_scheme calc
_refine_ls_wR_factor_ref 0.1255
_reflns_number_gt 6888
_reflns_number_total 8391
_reflns_threshold_expression F^2^>2.0\s(F^2^)
_cod_data_source_file c5cc05292k2.cif
_cod_data_source_block SJG-VPS-Me-INDOLINE-CH2-PH
_cod_database_code 7117683

loop_
_symmetry_equiv_pos_site_id
_symmetry_equiv_pos_as_xyz
1 +X,+Y,+Z
2 -X,-Y,-Z

loop_
_atom_site_label
_atom_site_type_symbol
_atom_site_fract_x
_atom_site_fract_y
_atom_site_fract_z
_atom_site_U_iso_or_equiv
_atom_site_adp_type
_atom_site_occupancy
_atom_site_symmetry_multiplicity
_atom_site_calc_flag
_atom_site_refinement_flags
_atom_site_disorder_assembly
_atom_site_disorder_group
S1 S -0.09489(6) 0.62863(3) -0.09888(3) 0.02038(14) Uani 1.0 2 d . . .
S2 S -0.03863(6) 0.87503(3) 0.56513(3) 0.01986(14) Uani 1.0 2 d . . .
O1 O -0.07762(19) 0.58683(9) -0.16958(8) 0.0258(4) Uani 1.0 2 d . . .
O2 O -0.24453(18) 0.61425(9) -0.06200(9) 0.0264(4) Uani 1.0 2 d . . .
O3 O -0.3124(2) 0.95245(9) 0.00362(9) 0.0311(4) Uani 1.0 2 d . . .
O4 O -0.37110(18) 0.83479(9) 0.05515(8) 0.0221(4) Uani 1.0 2 d . . .
O5 O 0.10522(18) 0.89029(9) 0.52464(9) 0.0262(4) Uani 1.0 2 d . . .
O6 O -0.05561(19) 0.92131(9) 0.63366(8) 0.0269(4) Uani 1.0 2 d . . .
O7 O 0.2620(2) 0.56597(9) 0.48292(8) 0.0283(4) Uani 1.0 2 d . . .
O8 O 0.25858(18) 0.67753(9) 0.41927(8) 0.0223(4) Uani 1.0 2 d . . .
N1 N -0.0772(2) 0.72780(10) -0.10939(9) 0.0186(4) Uani 1.0 2 d . . .
N2 N -0.0411(2) 0.77814(10) 0.58250(9) 0.0185(4) Uani 1.0 2 d . . .
C1 C 0.0566(3) 0.60176(12) 0.03474(12) 0.0221(5) Uani 1.0 2 d . . .
C2 C 0.1964(3) 0.59372(13) 0.08135(13) 0.0250(5) Uani 1.0 2 d . . .
C3 C 0.3560(3) 0.59620(13) 0.05549(13) 0.0247(5) Uani 1.0 2 d . . .
C4 C 0.3719(3) 0.60554(14) -0.01862(13) 0.0265(6) Uani 1.0 2 d . . .
C5 C 0.2343(3) 0.61249(13) -0.06634(13) 0.0245(5) Uani 1.0 2 d . . .
C6 C 0.0768(3) 0.61140(12) -0.03932(12) 0.0195(5) Uani 1.0 2 d . . .
C7 C 0.5070(3) 0.58699(16) 0.10604(14) 0.0353(6) Uani 1.0 2 d . . .
C8 C 0.0578(3) 0.76464(12) -0.14649(11) 0.0179(5) Uani 1.0 2 d . . .
C9 C 0.1129(3) 0.73927(13) -0.21467(11) 0.0215(5) Uani 1.0 2 d . . .
C10 C 0.2410(3) 0.78786(14) -0.24081(12) 0.0238(5) Uani 1.0 2 d . . .
C11 C 0.3123(3) 0.86071(13) -0.20235(12) 0.0225(5) Uani 1.0 2 d . . .
C12 C 0.4423(3) 0.91466(15) -0.23566(14) 0.0341(6) Uani 1.0 2 d . . .
C13 C 0.2547(3) 0.88406(13) -0.13383(12) 0.0210(5) Uani 1.0 2 d . . .
C14 C 0.1270(3) 0.83633(12) -0.10642(11) 0.0178(5) Uani 1.0 2 d . . .
C15 C 0.0454(3) 0.84973(12) -0.03480(11) 0.0174(5) Uani 1.0 2 d . . .
C16 C -0.1085(3) 0.78576(12) -0.04495(11) 0.0176(5) Uani 1.0 2 d . . .
C17 C -0.2748(3) 0.82275(13) -0.06349(11) 0.0198(5) Uani 1.0 2 d . . .
C18 C -0.3208(3) 0.87876(13) 0.00041(12) 0.0196(5) Uani 1.0 2 d . . .
C19 C -0.4108(3) 0.88233(13) 0.12149(11) 0.0226(5) Uani 1.0 2 d . . .
C20 C -0.4751(3) 0.82173(15) 0.17262(12) 0.0299(6) Uani 1.0 2 d . . .
C21 C 0.1666(3) 0.83834(13) 0.03207(11) 0.0209(5) Uani 1.0 2 d . . .
C22 C 0.1046(3) 0.86743(13) 0.10533(11) 0.0185(5) Uani 1.0 2 d . . .
C23 C 0.1069(3) 0.95173(13) 0.12502(12) 0.0229(5) Uani 1.0 2 d . . .
C24 C 0.0541(3) 0.98104(13) 0.19201(12) 0.0233(5) Uani 1.0 2 d . . .
C25 C -0.0020(3) 0.92715(13) 0.24111(12) 0.0227(5) Uani 1.0 2 d . . .
C26 C -0.0053(3) 0.84337(14) 0.22254(12) 0.0241(5) Uani 1.0 2 d . . .
C27 C 0.0469(3) 0.81354(13) 0.15480(12) 0.0229(5) Uani 1.0 2 d . . .
C28 C -0.6551(3) 0.91277(16) 0.36619(14) 0.0357(6) Uani 1.0 2 d . . .
C29 C -0.5003(3) 0.90133(13) 0.41480(13) 0.0248(5) Uani 1.0 2 d . . .
C30 C -0.5120(3) 0.89192(14) 0.48924(13) 0.0283(6) Uani 1.0 2 d . . .
C31 C -0.3726(3) 0.88353(14) 0.53502(13) 0.0261(6) Uani 1.0 2 d . . .
C32 C -0.2163(3) 0.88461(12) 0.50629(11) 0.0187(5) Uani 1.0 2 d . . .
C33 C -0.2013(3) 0.89357(14) 0.43229(12) 0.0255(6) Uani 1.0 2 d . . .
C34 C -0.3431(3) 0.90213(15) 0.38684(13) 0.0291(6) Uani 1.0 2 d . . .
C35 C -0.1620(3) 0.74010(13) 0.62633(11) 0.0186(5) Uani 1.0 2 d . . .
C36 C -0.2228(3) 0.77202(14) 0.69113(12) 0.0221(5) Uani 1.0 2 d . . .
C37 C -0.3326(3) 0.72084(14) 0.72570(12) 0.0236(5) Uani 1.0 2 d . . .
C38 C -0.3799(3) 0.63975(14) 0.69873(12) 0.0241(5) Uani 1.0 2 d . . .
C39 C -0.4928(3) 0.58531(16) 0.74051(13) 0.0346(6) Uani 1.0 2 d . . .
C40 C -0.3179(3) 0.60975(13) 0.63312(11) 0.0219(5) Uani 1.0 2 d . . .
C41 C -0.2092(3) 0.66017(13) 0.59700(11) 0.0184(5) Uani 1.0 2 d . . .
C42 C -0.1345(3) 0.64268(13) 0.52439(11) 0.0181(5) Uani 1.0 2 d . . .
C43 C -0.2700(3) 0.63674(13) 0.46040(11) 0.0205(5) Uani 1.0 2 d . . .
C44 C -0.2091(3) 0.61231(13) 0.38577(11) 0.0183(5) Uani 1.0 2 d . . .
C45 C -0.1395(3) 0.53740(13) 0.37278(12) 0.0216(5) Uani 1.0 2 d . . .
C46 C -0.0892(3) 0.51308(13) 0.30403(12) 0.0226(5) Uani 1.0 2 d . . .
C47 C -0.1092(3) 0.56235(13) 0.24644(12) 0.0222(5) Uani 1.0 2 d . . .
C48 C -0.1771(3) 0.63665(14) 0.25836(12) 0.0242(5) Uani 1.0 2 d . . .
C49 C -0.2255(3) 0.66166(13) 0.32794(12) 0.0228(5) Uani 1.0 2 d . . .
C50 C -0.0001(3) 0.71577(12) 0.52328(11) 0.0180(5) Uani 1.0 2 d . . .
C51 C 0.1796(3) 0.69339(13) 0.54062(11) 0.0206(5) Uani 1.0 2 d . . .
C52 C 0.2377(3) 0.63723(13) 0.47955(11) 0.0193(5) Uani 1.0 2 d . . .
C53 C 0.3107(3) 0.62924(13) 0.35559(11) 0.0221(5) Uani 1.0 2 d . . .
C54 C 0.3220(3) 0.68525(15) 0.29452(12) 0.0313(6) Uani 1.0 2 d . . .
H1 H -0.0513 0.6007 0.0530 0.0265 Uiso 1.0 2 calc R . .
H2 H 0.1833 0.5864 0.1318 0.0299 Uiso 1.0 2 calc R . .
H4 H 0.4798 0.6072 -0.0369 0.0319 Uiso 1.0 2 calc R . .
H5 H 0.2472 0.6180 -0.1171 0.0294 Uiso 1.0 2 calc R . .
H7A H 0.4719 0.5770 0.1551 0.0423 Uiso 1.0 2 calc R . .
H7B H 0.5654 0.5405 0.0867 0.0423 Uiso 1.0 2 calc R . .
H7C H 0.5821 0.6374 0.1092 0.0423 Uiso 1.0 2 calc R . .
H9 H 0.0646 0.6906 -0.2422 0.0258 Uiso 1.0 2 calc R . .
H10 H 0.2819 0.7710 -0.2867 0.0285 Uiso 1.0 2 calc R . .
H12A H 0.4706 0.8875 -0.2824 0.0410 Uiso 1.0 2 calc R . .
H12B H 0.3981 0.9673 -0.2445 0.0410 Uiso 1.0 2 calc R . .
H12C H 0.5427 0.9242 -0.2018 0.0410 Uiso 1.0 2 calc R . .
H13 H 0.3031 0.9326 -0.1061 0.0252 Uiso 1.0 2 calc R . .
H15 H 0.0070 0.9064 -0.0301 0.0209 Uiso 1.0 2 calc R . .
H16 H -0.1167 0.7553 0.0001 0.0211 Uiso 1.0 2 calc R . .
H17A H -0.3645 0.7779 -0.0755 0.0237 Uiso 1.0 2 calc R . .
H17B H -0.2646 0.8542 -0.1073 0.0237 Uiso 1.0 2 calc R . .
H19A H -0.3099 0.9152 0.1447 0.0272 Uiso 1.0 2 calc R . .
H19B H -0.4969 0.9201 0.1095 0.0272 Uiso 1.0 2 calc R . .
H20A H -0.5746 0.7895 0.1489 0.0359 Uiso 1.0 2 calc R . .
H20B H -0.3885 0.7849 0.1841 0.0359 Uiso 1.0 2 calc R . .
H20C H -0.5039 0.8513 0.2182 0.0359 Uiso 1.0 2 calc R . .
H21A H 0.2754 0.8689 0.0263 0.0251 Uiso 1.0 2 calc R . .
H21B H 0.1855 0.7794 0.0323 0.0251 Uiso 1.0 2 calc R . .
H23 H 0.1453 0.9896 0.0919 0.0275 Uiso 1.0 2 calc R . .
H24 H 0.0564 1.0386 0.2043 0.0280 Uiso 1.0 2 calc R . .
H25 H -0.0379 0.9473 0.2871 0.0273 Uiso 1.0 2 calc R . .
H26 H -0.0434 0.8059 0.2561 0.0289 Uiso 1.0 2 calc R . .
H27 H 0.0429 0.7560 0.1424 0.0274 Uiso 1.0 2 calc R . .
H28A H -0.7142 0.9574 0.3887 0.0429 Uiso 1.0 2 calc R . .
H28B H -0.6226 0.9266 0.3176 0.0429 Uiso 1.0 2 calc R . .
H28C H -0.7287 0.8618 0.3608 0.0429 Uiso 1.0 2 calc R . .
H30 H -0.6184 0.8913 0.5089 0.0340 Uiso 1.0 2 calc R . .
H31 H -0.3828 0.8771 0.5858 0.0313 Uiso 1.0 2 calc R . .
H33 H -0.0949 0.8939 0.4127 0.0305 Uiso 1.0 2 calc R . .
H34 H -0.3329 0.9086 0.3361 0.0350 Uiso 1.0 2 calc R . .
H36 H -0.1904 0.8267 0.7110 0.0266 Uiso 1.0 2 calc R . .
H37 H -0.3774 0.7419 0.7695 0.0283 Uiso 1.0 2 calc R . .
H39A H -0.5202 0.5323 0.7118 0.0415 Uiso 1.0 2 calc R . .
H39B H -0.4356 0.5766 0.7879 0.0415 Uiso 1.0 2 calc R . .
H39C H -0.5957 0.6117 0.7489 0.0415 Uiso 1.0 2 calc R . .
H40 H -0.3498 0.5550 0.6132 0.0263 Uiso 1.0 2 calc R . .
H42 H -0.0794 0.5900 0.5245 0.0217 Uiso 1.0 2 calc R . .
H43A H -0.3170 0.6907 0.4587 0.0246 Uiso 1.0 2 calc R . .
H43B H -0.3614 0.5961 0.4704 0.0246 Uiso 1.0 2 calc R . .
H45 H -0.1266 0.5028 0.4117 0.0259 Uiso 1.0 2 calc R . .
H46 H -0.0406 0.4624 0.2963 0.0271 Uiso 1.0 2 calc R . .
H47 H -0.0763 0.5451 0.1990 0.0267 Uiso 1.0 2 calc R . .
H48 H -0.1909 0.6708 0.2191 0.0290 Uiso 1.0 2 calc R . .
H49 H -0.2704 0.7133 0.3359 0.0274 Uiso 1.0 2 calc R . .
H50 H -0.0090 0.7392 0.4745 0.0216 Uiso 1.0 2 calc R . .
H51A H 0.1850 0.6660 0.5870 0.0248 Uiso 1.0 2 calc R . .
H51B H 0.2556 0.7443 0.5480 0.0248 Uiso 1.0 2 calc R . .
H53A H 0.4207 0.6084 0.3674 0.0266 Uiso 1.0 2 calc R . .
H53B H 0.2283 0.5818 0.3408 0.0266 Uiso 1.0 2 calc R . .
H54A H 0.2125 0.7055 0.2835 0.0376 Uiso 1.0 2 calc R . .
H54B H 0.4042 0.7318 0.3098 0.0376 Uiso 1.0 2 calc R . .
H54C H 0.3566 0.6549 0.2505 0.0376 Uiso 1.0 2 calc R . .

loop_
_atom_site_aniso_label
_atom_site_aniso_U_11
_atom_site_aniso_U_22
_atom_site_aniso_U_33
_atom_site_aniso_U_12
_atom_site_aniso_U_13
_atom_site_aniso_U_23
S1 0.0180(3) 0.0173(3) 0.0249(3) 0.0006(2) 0.0038(3) -0.0056(3)
S2 0.0166(3) 0.0172(3) 0.0248(3) 0.0006(2) 0.0022(3) -0.0038(3)
O1 0.0282(9) 0.0210(9) 0.0261(9) 0.0027(7) 0.0018(7) -0.0111(7)
O2 0.0185(8) 0.0222(9) 0.0381(10) -0.0018(7) 0.0091(7) -0.0030(7)
O3 0.0438(10) 0.0196(9) 0.0317(10) 0.0044(8) 0.0166(8) -0.0003(7)
O4 0.0265(8) 0.0201(8) 0.0196(8) 0.0016(7) 0.0065(7) -0.0019(7)
O5 0.0169(8) 0.0255(9) 0.0360(10) -0.0012(7) 0.0058(7) 0.0002(7)
O6 0.0296(9) 0.0209(9) 0.0281(9) 0.0026(7) 0.0007(7) -0.0105(7)
O7 0.0380(10) 0.0218(9) 0.0274(9) 0.0079(8) 0.0112(8) 0.0031(7)
O8 0.0266(9) 0.0206(8) 0.0207(9) 0.0049(7) 0.0078(7) -0.0002(7)
N1 0.0199(9) 0.0176(10) 0.0178(10) 0.0034(8) 0.0026(8) -0.0052(8)
N2 0.0180(9) 0.0179(10) 0.0190(10) 0.0022(8) 0.0038(8) -0.0047(8)
C1 0.0220(12) 0.0160(11) 0.0282(13) -0.0010(9) 0.0092(10) -0.0022(9)
C2 0.0332(13) 0.0177(12) 0.0242(13) 0.0019(10) 0.0074(10) -0.0007(10)
C3 0.0260(12) 0.0171(12) 0.0300(13) 0.0043(10) -0.0012(10) -0.0035(10)
C4 0.0198(12) 0.0268(13) 0.0333(14) 0.0030(10) 0.0062(10) -0.0003(11)
C5 0.0240(12) 0.0238(12) 0.0266(13) 0.0034(10) 0.0077(10) 0.0011(10)
C6 0.0218(11) 0.0126(11) 0.0238(12) 0.0017(9) 0.0057(9) -0.0040(9)
C7 0.0356(14) 0.0336(14) 0.0352(15) 0.0088(12) -0.0051(12) -0.0054(12)
C8 0.0188(11) 0.0179(11) 0.0171(11) 0.0044(9) 0.0015(9) -0.0005(9)
C9 0.0235(12) 0.0223(12) 0.0179(12) 0.0039(10) 0.0001(9) -0.0044(9)
C10 0.0268(12) 0.0284(13) 0.0172(12) 0.0080(10) 0.0048(10) 0.0003(10)
C11 0.0249(12) 0.0219(12) 0.0226(12) 0.0067(10) 0.0068(10) 0.0046(10)
C12 0.0373(15) 0.0292(14) 0.0380(15) 0.0037(11) 0.0176(12) 0.0023(11)
C13 0.0232(12) 0.0168(11) 0.0226(12) 0.0027(9) 0.0010(9) -0.0013(9)
C14 0.0189(11) 0.0171(11) 0.0177(11) 0.0055(9) 0.0009(9) -0.0001(9)
C15 0.0188(11) 0.0162(11) 0.0170(11) 0.0043(9) 0.0028(9) -0.0032(9)
C16 0.0203(11) 0.0166(11) 0.0160(11) 0.0039(9) 0.0039(9) -0.0025(9)
C17 0.0183(11) 0.0219(12) 0.0188(12) 0.0034(9) 0.0021(9) -0.0021(9)
C18 0.0153(11) 0.0214(12) 0.0222(12) 0.0033(9) 0.0026(9) -0.0007(9)
C19 0.0230(12) 0.0257(12) 0.0178(12) 0.0015(10) 0.0025(9) -0.0069(10)
C20 0.0313(13) 0.0351(14) 0.0234(13) 0.0014(11) 0.0058(11) 0.0014(11)
C21 0.0199(11) 0.0224(12) 0.0197(12) 0.0036(9) 0.0008(9) -0.0033(9)
C22 0.0173(11) 0.0207(11) 0.0168(11) 0.0033(9) -0.0011(9) -0.0029(9)
C23 0.0289(12) 0.0200(12) 0.0199(12) 0.0005(10) 0.0029(10) 0.0023(9)
C24 0.0271(12) 0.0199(12) 0.0216(12) 0.0029(10) -0.0016(10) -0.0046(9)
C25 0.0225(12) 0.0285(13) 0.0159(12) 0.0015(10) 0.0010(9) -0.0053(10)
C26 0.0281(12) 0.0264(13) 0.0176(12) 0.0006(10) 0.0011(10) 0.0033(10)
C27 0.0274(12) 0.0155(11) 0.0247(13) 0.0014(9) -0.0001(10) -0.0026(9)
C28 0.0280(13) 0.0385(15) 0.0396(16) 0.0110(12) -0.0042(12) -0.0057(12)
C29 0.0221(12) 0.0186(12) 0.0330(14) 0.0050(10) 0.0008(10) -0.0037(10)
C30 0.0180(12) 0.0310(14) 0.0372(15) 0.0045(10) 0.0073(10) 0.0032(11)
C31 0.0223(12) 0.0302(13) 0.0270(13) 0.0045(10) 0.0065(10) 0.0032(10)
C32 0.0179(11) 0.0150(11) 0.0232(12) 0.0015(9) 0.0046(9) -0.0011(9)
C33 0.0214(12) 0.0297(13) 0.0268(13) 0.0074(10) 0.0082(10) 0.0013(10)
C34 0.0288(13) 0.0370(14) 0.0221(13) 0.0089(11) 0.0013(10) -0.0003(11)
C35 0.0171(11) 0.0227(12) 0.0161(11) 0.0043(9) -0.0002(9) 0.0007(9)
C36 0.0210(11) 0.0241(12) 0.0202(12) 0.0030(10) 0.0003(9) -0.0054(10)
C37 0.0196(11) 0.0347(14) 0.0163(12) 0.0060(10) 0.0037(9) -0.0047(10)
C38 0.0212(12) 0.0320(13) 0.0198(12) 0.0034(10) 0.0027(9) 0.0036(10)
C39 0.0354(14) 0.0419(16) 0.0260(14) -0.0052(12) 0.0084(11) 0.0029(12)
C40 0.0223(12) 0.0223(12) 0.0204(12) 0.0012(10) 0.0004(9) -0.0011(9)
C41 0.0181(11) 0.0197(11) 0.0168(11) 0.0026(9) 0.0001(9) -0.0015(9)
C42 0.0191(11) 0.0167(11) 0.0180(11) 0.0031(9) 0.0022(9) -0.0027(9)
C43 0.0188(11) 0.0233(12) 0.0185(12) 0.0013(9) 0.0017(9) -0.0039(9)
C44 0.0136(10) 0.0215(12) 0.0180(12) -0.0021(9) -0.0009(9) -0.0052(9)
C45 0.0271(12) 0.0197(12) 0.0176(12) 0.0007(10) 0.0013(9) 0.0010(9)
C46 0.0238(12) 0.0204(12) 0.0222(12) 0.0012(10) 0.0015(10) -0.0058(9)
C47 0.0209(11) 0.0268(13) 0.0172(12) -0.0037(10) 0.0028(9) -0.0050(10)
C48 0.0268(12) 0.0269(13) 0.0185(12) -0.0000(10) 0.0005(10) 0.0029(10)
C49 0.0221(12) 0.0211(12) 0.0242(13) 0.0012(10) -0.0006(10) -0.0029(10)
C50 0.0203(11) 0.0181(11) 0.0152(11) 0.0026(9) 0.0026(9) -0.0030(9)
C51 0.0203(11) 0.0223(12) 0.0193(12) 0.0040(10) 0.0028(9) -0.0022(9)
C52 0.0138(11) 0.0225(12) 0.0212(12) 0.0008(9) 0.0014(9) -0.0005(9)
C53 0.0210(11) 0.0248(12) 0.0200(12) 0.0021(10) 0.0045(9) -0.0039(10)
C54 0.0363(14) 0.0366(15) 0.0227(13) 0.0072(12) 0.0075(11) 0.0038(11)

loop_
_atom_type_symbol
_atom_type_description
_atom_type_scat_dispersion_real
_atom_type_scat_dispersion_imag
_atom_type_scat_source
C C 0.0033 0.0016
;
International Tables for Crystallography
(1992, Vol. C, Tables 4.2.6.8 and 6.1.1.4)
;
H H 0.0000 0.0000
;
International Tables for Crystallography
(1992, Vol. C, Table 6.1.1.4)
;
N N 0.0061 0.0033
;
International Tables for Crystallography
(1992, Vol. C, Tables 4.2.6.8 and 6.1.1.4)
;
O O 0.0106 0.0060
;
International Tables for Crystallography
(1992, Vol. C, Tables 4.2.6.8 and 6.1.1.4)
;
S S 0.1246 0.1234
;
International Tables for Crystallography
(1992, Vol. C, Tables 4.2.6.8 and 6.1.1.4)
;

loop_
_geom_angle_atom_site_label_1
_geom_angle_atom_site_label_2
_geom_angle_atom_site_label_3
_geom_angle
_geom_angle_publ_flag
_geom_angle_site_symmetry_1
_geom_angle_site_symmetry_2
_geom_angle_site_symmetry_3
O1 S1 O2 120.31(9) yes . . .
O1 S1 N1 106.81(9) yes . . .
O1 S1 C6 108.64(10) yes . . .
O2 S1 N1 105.78(9) yes . . .
O2 S1 C6 108.67(11) yes . . .
N1 S1 C6 105.68(9) yes . . .
O5 S2 O6 120.64(9) yes . . .
O5 S2 N2 105.70(9) yes . . .
O5 S2 C32 107.70(10) yes . . .
O6 S2 N2 106.68(9) yes . . .
O6 S2 C32 108.24(10) yes . . .
N2 S2 C32 107.18(9) yes . . .
C18 O4 C19 115.72(16) yes . . .
C52 O8 C53 115.88(17) yes . . .
S1 N1 C8 121.54(14) yes . . .
S1 N1 C16 117.72(14) yes . . .
C8 N1 C16 108.08(15) yes . . .
S2 N2 C35 122.85(15) yes . . .
S2 N2 C50 118.94(14) yes . . .
C35 N2 C50 108.63(15) yes . . .
C2 C1 C6 119.0(2) yes . . .
C1 C2 C3 121.2(3) yes . . .
C2 C3 C4 118.5(2) yes . . .
C2 C3 C7 121.0(3) yes . . .
C4 C3 C7 120.5(2) yes . . .
C3 C4 C5 121.4(3) yes . . .
C4 C5 C6 119.3(3) yes . . .
S1 C6 C1 120.38(17) yes . . .
S1 C6 C5 118.82(18) yes . . .
C1 C6 C5 120.7(2) yes . . .
N1 C8 C9 128.19(17) yes . . .
N1 C8 C14 110.29(18) yes . . .
C9 C8 C14 121.42(19) yes . . .
C8 C9 C10 117.45(19) yes . . .
C9 C10 C11 122.6(2) yes . . .
C10 C11 C12 120.6(2) yes . . .
C10 C11 C13 118.4(2) yes . . .
C12 C11 C13 120.93(19) yes . . .
C11 C13 C14 120.01(19) yes . . .
C8 C14 C13 120.06(19) yes . . .
C8 C14 C15 110.87(18) yes . . .
C13 C14 C15 129.06(18) yes . . .
C14 C15 C16 102.85(15) yes . . .
C14 C15 C21 111.56(17) yes . . .
C16 C15 C21 113.77(17) yes . . .
N1 C16 C15 105.57(16) yes . . .
N1 C16 C17 107.44(16) yes . . .
C15 C16 C17 113.99(17) yes . . .
C16 C17 C18 111.00(16) yes . . .
O3 C18 O4 123.6(2) yes . . .
O3 C18 C17 125.8(2) yes . . .
O4 C18 C17 110.61(18) yes . . .
O4 C19 C20 106.77(17) yes . . .
C15 C21 C22 113.80(18) yes . . .
C21 C22 C23 119.20(19) yes . . .
C21 C22 C27 122.65(19) yes . . .
C23 C22 C27 118.1(2) yes . . .
C22 C23 C24 121.1(2) yes . . .
C23 C24 C25 120.4(2) yes . . .
C24 C25 C26 119.3(2) yes . . .
C25 C26 C27 120.5(2) yes . . .
C22 C27 C26 120.5(2) yes . . .
C28 C29 C30 120.1(2) yes . . .
C28 C29 C34 121.3(3) yes . . .
C30 C29 C34 118.6(2) yes . . .
C29 C30 C31 121.3(3) yes . . .
C30 C31 C32 119.5(3) yes . . .
S2 C32 C31 119.27(17) yes . . .
S2 C32 C33 120.40(17) yes . . .
C31 C32 C33 120.3(2) yes . . .
C32 C33 C34 119.5(2) yes . . .
C29 C34 C33 120.8(3) yes . . .
N2 C35 C36 128.46(19) yes . . .
N2 C35 C41 109.97(18) yes . . .
C36 C35 C41 121.5(2) yes . . .
C35 C36 C37 117.4(2) yes . . .
C36 C37 C38 122.6(2) yes . . .
C37 C38 C39 120.5(2) yes . . .
C37 C38 C40 118.5(2) yes . . .
C39 C38 C40 120.9(2) yes . . .
C38 C40 C41 119.89(19) yes . . .
C35 C41 C40 120.01(19) yes . . .
C35 C41 C42 110.88(18) yes . . .
C40 C41 C42 129.05(19) yes . . .
C41 C42 C43 110.61(17) yes . . .
C41 C42 C50 102.96(16) yes . . .
C43 C42 C50 113.93(18) yes . . .
C42 C43 C44 114.36(18) yes . . .
C43 C44 C45 120.4(2) yes . . .
C43 C44 C49 121.4(2) yes . . .
C45 C44 C49 118.2(2) yes . . .
C44 C45 C46 120.9(2) yes . . .
C45 C46 C47 120.3(2) yes . . .
C46 C47 C48 119.6(2) yes . . .
C47 C48 C49 120.1(2) yes . . .
C44 C49 C48 121.0(2) yes . . .
N2 C50 C42 105.19(16) yes . . .
N2 C50 C51 108.31(15) yes . . .
C42 C50 C51 113.76(17) yes . . .
C50 C51 C52 111.85(16) yes . . .
O7 C52 O8 123.54(19) yes . . .
O7 C52 C51 125.9(2) yes . . .
O8 C52 C51 110.58(18) yes . . .
O8 C53 C54 106.94(18) yes . . .
C2 C1 H1 120.514 no . . .
C6 C1 H1 120.526 no . . .
C1 C2 H2 119.415 no . . .
C3 C2 H2 119.417 no . . .
C3 C4 H4 119.305 no . . .
C5 C4 H4 119.288 no . . .
C4 C5 H5 120.368 no . . .
C6 C5 H5 120.361 no . . .
C3 C7 H7A 109.472 no . . .
C3 C7 H7B 109.476 no . . .
C3 C7 H7C 109.463 no . . .
H7A C7 H7B 109.477 no . . .
H7A C7 H7C 109.467 no . . .
H7B C7 H7C 109.471 no . . .
C8 C9 H9 121.281 no . . .
C10 C9 H9 121.271 no . . .
C9 C10 H10 118.682 no . . .
C11 C10 H10 118.674 no . . .
C11 C12 H12A 109.468 no . . .
C11 C12 H12B 109.479 no . . .
C11 C12 H12C 109.468 no . . .
H12A C12 H12B 109.473 no . . .
H12A C12 H12C 109.462 no . . .
H12B C12 H12C 109.476 no . . .
C11 C13 H13 120.001 no . . .
C14 C13 H13 119.988 no . . .
C14 C15 H15 109.489 no . . .
C16 C15 H15 109.484 no . . .
C21 C15 H15 109.480 no . . .
N1 C16 H16 109.900 no . . .
C15 C16 H16 109.898 no . . .
C17 C16 H16 109.895 no . . .
C16 C17 H17A 109.440 no . . .
C16 C17 H17B 109.444 no . . .
C18 C17 H17A 109.438 no . . .
C18 C17 H17B 109.431 no . . .
H17A C17 H17B 108.036 no . . .
O4 C19 H19A 110.376 no . . .
O4 C19 H19B 110.372 no . . .
C20 C19 H19A 110.367 no . . .
C20 C19 H19B 110.369 no . . .
H19A C19 H19B 108.591 no . . .
C19 C20 H20A 109.474 no . . .
C19 C20 H20B 109.476 no . . .
C19 C20 H20C 109.469 no . . .
H20A C20 H20B 109.472 no . . .
H20A C20 H20C 109.469 no . . .
H20B C20 H20C 109.468 no . . .
C15 C21 H21A 108.799 no . . .
C15 C21 H21B 108.801 no . . .
C22 C21 H21A 108.795 no . . .
C22 C21 H21B 108.798 no . . .
H21A C21 H21B 107.675 no . . .
C22 C23 H23 119.434 no . . .
C24 C23 H23 119.430 no . . .
C23 C24 H24 119.783 no . . .
C25 C24 H24 119.801 no . . .
C24 C25 H25 120.359 no . . .
C26 C25 H25 120.357 no . . .
C25 C26 H26 119.762 no . . .
C27 C26 H26 119.760 no . . .
C22 C27 H27 119.736 no . . .
C26 C27 H27 119.719 no . . .
C29 C28 H28A 109.475 no . . .
C29 C28 H28B 109.466 no . . .
C29 C28 H28C 109.469 no . . .
H28A C28 H28B 109.467 no . . .
H28A C28 H28C 109.480 no . . .
H28B C28 H28C 109.470 no . . .
C29 C30 H30 119.353 no . . .
C31 C30 H30 119.346 no . . .
C30 C31 H31 120.266 no . . .
C32 C31 H31 120.258 no . . .
C32 C33 H33 120.233 no . . .
C34 C33 H33 120.243 no . . .
C29 C34 H34 119.596 no . . .
C33 C34 H34 119.593 no . . .
C35 C36 H36 121.280 no . . .
C37 C36 H36 121.274 no . . .
C36 C37 H37 118.690 no . . .
C38 C37 H37 118.688 no . . .
C38 C39 H39A 109.473 no . . .
C38 C39 H39B 109.470 no . . .
C38 C39 H39C 109.469 no . . .
H39A C39 H39B 109.475 no . . .
H39A C39 H39C 109.465 no . . .
H39B C39 H39C 109.475 no . . .
C38 C40 H40 120.064 no . . .
C41 C40 H40 120.050 no . . .
C41 C42 H42 109.706 no . . .
C43 C42 H42 109.714 no . . .
C50 C42 H42 109.709 no . . .
C42 C43 H43A 108.671 no . . .
C42 C43 H43B 108.675 no . . .
C44 C43 H43A 108.669 no . . .
C44 C43 H43B 108.664 no . . .
H43A C43 H43B 107.597 no . . .
C44 C45 H45 119.572 no . . .
C46 C45 H45 119.558 no . . .
C45 C46 H46 119.854 no . . .
C47 C46 H46 119.839 no . . .
C46 C47 H47 120.211 no . . .
C48 C47 H47 120.204 no . . .
C47 C48 H48 119.969 no . . .
C49 C48 H48 119.977 no . . .
C44 C49 H49 119.499 no . . .
C48 C49 H49 119.492 no . . .
N2 C50 H50 109.810 no . . .
C42 C50 H50 109.808 no . . .
C51 C50 H50 109.809 no . . .
C50 C51 H51A 109.247 no . . .
C50 C51 H51B 109.242 no . . .
C52 C51 H51A 109.243 no . . .
C52 C51 H51B 109.245 no . . .
H51A C51 H51B 107.930 no . . .
O8 C53 H53A 110.330 no . . .
O8 C53 H53B 110.332 no . . .
C54 C53 H53A 110.329 no . . .
C54 C53 H53B 110.332 no . . .
H53A C53 H53B 108.576 no . . .
C53 C54 H54A 109.467 no . . .
C53 C54 H54B 109.469 no . . .
C53 C54 H54C 109.469 no . . .
H54A C54 H54B 109.461 no . . .
H54A C54 H54C 109.479 no . . .
H54B C54 H54C 109.482 no . . .

loop_
_geom_bond_atom_site_label_1
_geom_bond_atom_site_label_2
_geom_bond_distance
_geom_bond_publ_flag
_geom_bond_site_symmetry_1
_geom_bond_site_symmetry_2
S1 O1 1.4333(16) yes . .
S1 O2 1.4316(17) yes . .
S1 N1 1.6477(18) yes . .
S1 C6 1.757(3) yes . .
S2 O5 1.4314(17) yes . .
S2 O6 1.4313(16) yes . .
S2 N2 1.6426(18) yes . .
S2 C32 1.756(2) yes . .
O3 C18 1.200(3) yes . .
O4 C18 1.344(3) yes . .
O4 C19 1.455(3) yes . .
O7 C52 1.205(3) yes . .
O8 C52 1.342(3) yes . .
O8 C53 1.458(3) yes . .
N1 C8 1.437(3) yes . .
N1 C16 1.500(3) yes . .
N2 C35 1.437(3) yes . .
N2 C50 1.499(3) yes . .
C1 C2 1.387(4) yes . .
C1 C6 1.394(4) yes . .
C2 C3 1.397(4) yes . .
C3 C4 1.388(4) yes . .
C3 C7 1.502(4) yes . .
C4 C5 1.381(4) yes . .
C5 C6 1.390(4) yes . .
C8 C9 1.393(3) yes . .
C8 C14 1.390(3) yes . .
C9 C10 1.386(3) yes . .
C10 C11 1.397(3) yes . .
C11 C12 1.508(4) yes . .
C11 C13 1.399(4) yes . .
C13 C14 1.387(3) yes . .
C14 C15 1.511(3) yes . .
C15 C16 1.550(3) yes . .
C15 C21 1.545(3) yes . .
C16 C17 1.541(3) yes . .
C17 C18 1.511(3) yes . .
C19 C20 1.503(4) yes . .
C21 C22 1.514(3) yes . .
C22 C23 1.398(3) yes . .
C22 C27 1.390(3) yes . .
C23 C24 1.384(4) yes . .
C24 C25 1.381(4) yes . .
C25 C26 1.385(3) yes . .
C26 C27 1.397(4) yes . .
C28 C29 1.515(4) yes . .
C29 C30 1.390(4) yes . .
C29 C34 1.395(4) yes . .
C30 C31 1.377(4) yes . .
C31 C32 1.394(3) yes . .
C32 C33 1.384(3) yes . .
C33 C34 1.389(4) yes . .
C35 C36 1.390(3) yes . .
C35 C41 1.389(3) yes . .
C36 C37 1.388(4) yes . .
C37 C38 1.394(3) yes . .
C38 C39 1.510(4) yes . .
C38 C40 1.397(3) yes . .
C40 C41 1.391(3) yes . .
C41 C42 1.509(3) yes . .
C42 C43 1.537(3) yes . .
C42 C50 1.552(3) yes . .
C43 C44 1.514(3) yes . .
C44 C45 1.398(3) yes . .
C44 C49 1.387(4) yes . .
C45 C46 1.383(4) yes . .
C46 C47 1.385(4) yes . .
C47 C48 1.381(4) yes . .
C48 C49 1.394(4) yes . .
C50 C51 1.539(3) yes . .
C51 C52 1.511(3) yes . .
C53 C54 1.504(4) yes . .
C1 H1 0.950 no . .
C2 H2 0.950 no . .
C4 H4 0.950 no . .
C5 H5 0.950 no . .
C7 H7A 0.980 no . .
C7 H7B 0.980 no . .
C7 H7C 0.980 no . .
C9 H9 0.950 no . .
C10 H10 0.950 no . .
C12 H12A 0.980 no . .
C12 H12B 0.980 no . .
C12 H12C 0.980 no . .
C13 H13 0.950 no . .
C15 H15 1.000 no . .
C16 H16 1.000 no . .
C17 H17A 0.990 no . .
C17 H17B 0.990 no . .
C19 H19A 0.990 no . .
C19 H19B 0.990 no . .
C20 H20A 0.980 no . .
C20 H20B 0.980 no . .
C20 H20C 0.980 no . .
C21 H21A 0.990 no . .
C21 H21B 0.990 no . .
C23 H23 0.950 no . .
C24 H24 0.950 no . .
C25 H25 0.950 no . .
C26 H26 0.950 no . .
C27 H27 0.950 no . .
C28 H28A 0.980 no . .
C28 H28B 0.980 no . .
C28 H28C 0.980 no . .
C30 H30 0.950 no . .
C31 H31 0.950 no . .
C33 H33 0.950 no . .
C34 H34 0.950 no . .
C36 H36 0.950 no . .
C37 H37 0.950 no . .
C39 H39A 0.980 no . .
C39 H39B 0.980 no . .
C39 H39C 0.980 no . .
C40 H40 0.950 no . .
C42 H42 1.000 no . .
C43 H43A 0.990 no . .
C43 H43B 0.990 no . .
C45 H45 0.950 no . .
C46 H46 0.950 no . .
C47 H47 0.950 no . .
C48 H48 0.950 no . .
C49 H49 0.950 no . .
C50 H50 1.000 no . .
C51 H51A 0.990 no . .
C51 H51B 0.990 no . .
C53 H53A 0.990 no . .
C53 H53B 0.990 no . .
C54 H54A 0.980 no . .
C54 H54B 0.980 no . .
C54 H54C 0.980 no . .

loop_
_geom_contact_atom_site_label_1
_geom_contact_atom_site_label_2
_geom_contact_distance
_geom_contact_publ_flag
_geom_contact_site_symmetry_1
_geom_contact_site_symmetry_2
S1 C9 3.343(3) no . .
S2 C36 3.322(3) no . .
S2 C51 3.585(3) no . .
O1 C5 3.020(3) no . .
O1 C8 3.016(3) no . .
O1 C9 3.028(3) no . .
O2 C1 2.934(3) no . .
O2 C16 2.920(3) no . .
O2 C17 3.446(3) no . .
O3 C15 3.529(3) no . .
O3 C16 3.383(3) no . .
O3 C19 2.659(3) no . .
O4 C16 3.001(3) no . .
O5 C33 2.902(3) no . .
O5 C50 2.916(3) no . .
O5 C51 3.359(3) no . .
O6 C31 3.018(3) no . .
O6 C35 3.015(3) no . .
O6 C36 2.997(3) no . .
O7 C50 3.427(3) no . .
O7 C53 2.662(3) no . .
O8 C50 2.980(3) no . .
N1 C5 3.346(3) no . .
N1 C21 3.440(3) no . .
N2 C31 3.393(3) no . .
N2 C43 3.420(3) no . .
C1 C4 2.777(4) no . .
C2 C5 2.775(4) no . .
C3 C6 2.785(3) no . .
C5 C8 3.353(4) no . .
C6 C8 3.313(3) no . .
C6 C16 3.330(3) no . .
C8 C11 2.783(3) no . .
C8 C17 3.329(3) no . .
C8 C21 3.420(3) no . .
C9 C13 2.811(3) no . .
C10 C14 2.757(3) no . .
C13 C21 3.290(4) no . .
C14 C17 3.373(3) no . .
C15 C18 3.123(3) no . .
C15 C23 3.235(3) no . .
C15 C27 3.561(4) no . .
C16 C22 3.271(3) no . .
C22 C25 2.806(3) no . .
C23 C26 2.759(4) no . .
C24 C27 2.769(3) no . .
C29 C32 2.786(3) no . .
C30 C33 2.771(4) no . .
C31 C34 2.773(4) no . .
C31 C35 3.473(4) no . .
C32 C35 3.388(3) no . .
C32 C50 3.405(3) no . .
C35 C38 2.781(3) no . .
C35 C43 3.379(3) no . .
C35 C51 3.362(3) no . .
C36 C40 2.811(3) no . .
C37 C41 2.756(3) no . .
C40 C43 3.266(3) no . .
C41 C51 3.377(3) no . .
C42 C45 3.140(3) no . .
C42 C52 3.164(3) no . .
C44 C47 2.800(3) no . .
C44 C50 3.214(3) no . .
C45 C48 2.765(4) no . .
C46 C49 2.763(4) no . .
O1 C2 3.577(3) no . 2_565
O1 C38 3.514(3) no . 1_554
O1 C46 3.264(3) no . 2_565
O1 C47 3.242(3) no . 2_565
O2 C2 3.452(3) no . 2_565
O2 C3 3.508(3) no . 2_565
O2 C4 3.233(3) no . 1_455
O3 O3 3.506(3) no . 2_475
O3 C13 3.419(3) no . 2_575
O3 C23 3.381(3) no . 2_575
O5 C30 3.188(3) no . 1_655
O5 C33 3.578(3) no . 2_576
O6 C24 3.447(3) no . 2_576
O6 C25 3.222(3) no . 2_576
O7 C40 3.512(3) no . 2_566
O7 C42 3.481(3) no . 2_566
O7 C43 3.562(3) no . 2_566
O7 C45 3.405(3) no . 2_566
N1 C37 3.523(3) no . 1_554
C1 C1 3.501(3) no . 2_565
C1 C6 3.582(3) no . 2_565
C2 O1 3.577(3) no . 2_565
C2 O2 3.452(3) no . 2_565
C3 O2 3.508(3) no . 2_565
C4 O2 3.233(3) no . 1_655
C6 C1 3.582(3) no . 2_565
C9 C35 3.535(3) no . 1_554
C9 C36 3.211(3) no . 1_554
C13 O3 3.419(3) no . 2_575
C23 O3 3.381(3) no . 2_575
C24 O6 3.447(3) no . 2_576
C25 O6 3.222(3) no . 2_576
C25 C28 3.524(4) no . 1_655
C28 C25 3.524(4) no . 1_455
C30 O5 3.188(3) no . 1_455
C30 C30 3.521(4) no . 2_476
C33 O5 3.578(3) no . 2_576
C35 C9 3.535(3) no . 1_556
C36 C9 3.211(3) no . 1_556
C37 N1 3.523(3) no . 1_556
C38 O1 3.514(3) no . 1_556
C40 O7 3.512(3) no . 2_566
C42 O7 3.481(3) no . 2_566
C43 O7 3.562(3) no . 2_566
C45 O7 3.405(3) no . 2_566
C46 O1 3.264(3) no . 2_565
C47 O1 3.242(3) no . 2_565
S1 H1 2.8524 no . .
S1 H5 2.8127 no . .
S1 H9 3.1947 no . .
S1 H16 2.6657 no . .
S1 H17A 3.4143 no . .
S2 H31 2.8229 no . .
S2 H33 2.8372 no . .
S2 H36 3.1373 no . .
S2 H50 2.7011 no . .
S2 H51B 3.3286 no . .
O1 H5 2.7199 no . .
O1 H9 2.4939 no . .
O2 H1 2.5655 no . .
O2 H16 2.5960 no . .
O2 H17A 2.9430 no . .
O3 H15 2.8279 no . .
O3 H17A 3.0849 no . .
O3 H17B 2.5535 no . .
O3 H19A 2.6947 no . .
O3 H19B 2.5802 no . .
O4 H16 2.7172 no . .
O4 H17A 2.4983 no . .
O4 H17B 3.1763 no . .
O4 H20A 2.5611 no . .
O4 H20B 2.5644 no . .
O4 H20C 3.2295 no . .
O5 H33 2.5256 no . .
O5 H50 2.6419 no . .
O5 H51B 2.8136 no . .
O6 H31 2.7425 no . .
O6 H36 2.4222 no . .
O7 H42 2.9469 no . .
O7 H45 3.3603 no . .
O7 H51A 2.5496 no . .
O7 H51B 3.0709 no . .
O7 H53A 2.6510 no . .
O7 H53B 2.6282 no . .
O8 H50 2.6730 no . .
O8 H51A 3.1771 no . .
O8 H51B 2.5160 no . .
O8 H54A 2.5670 no . .
O8 H54B 2.5692 no . .
O8 H54C 3.2343 no . .
N1 H5 3.2897 no . .
N1 H9 2.7938 no . .
N1 H15 3.1621 no . .
N1 H17A 2.6094 no . .
N1 H17B 2.6553 no . .
N1 H21B 3.2460 no . .
N2 H31 3.3015 no . .
N2 H36 2.7959 no . .
N2 H42 3.1623 no . .
N2 H43A 3.2284 no . .
N2 H51A 2.6876 no . .
N2 H51B 2.5999 no . .
C1 H5 3.2770 no . .
C1 H16 3.0595 no . .
C1 H21B 3.0170 no . .
C1 H27 3.0892 no . .
C2 H4 3.2522 no . .
C2 H7A 2.5636 no . .
C2 H7B 3.1585 no . .
C2 H7C 3.1300 no . .
C2 H21B 3.2454 no . .
C2 H27 3.1716 no . .
C3 H1 3.2825 no . .
C3 H5 3.2710 no . .
C3 H21B 3.4413 no . .
C4 H2 3.2516 no . .
C4 H7A 3.3023 no . .
C4 H7B 2.7310 no . .
C4 H7C 2.7812 no . .
C4 H21B 3.4150 no . .
C5 H1 3.2777 no . .
C5 H21B 3.2179 no . .
C6 H2 3.2530 no . .
C6 H4 3.2477 no . .
C6 H16 2.9923 no . .
C6 H21B 2.9914 no . .
C7 H2 2.6773 no . .
C7 H4 2.6563 no . .
C8 H5 3.0105 no . .
C8 H10 3.2337 no . .
C8 H13 3.2633 no . .
C8 H15 3.0912 no . .
C8 H16 3.1152 no . .
C8 H17B 3.1745 no . .
C8 H21B 3.3441 no . .
C9 H5 2.9918 no . .
C10 H12A 2.5635 no . .
C10 H12B 3.1166 no . .
C10 H12C 3.1730 no . .
C10 H13 3.2639 no . .
C11 H9 3.2998 no . .
C12 H10 2.6635 no . .
C12 H13 2.6915 no . .
C13 H10 3.2559 no . .
C13 H12A 3.3210 no . .
C13 H12B 2.7907 no . .
C13 H12C 2.7614 no . .
C13 H15 2.8649 no . .
C13 H21A 2.9522 no . .
C14 H9 3.2879 no . .
C14 H16 3.1489 no . .
C14 H17B 3.1880 no . .
C14 H21A 2.6277 no . .
C14 H21B 2.7950 no . .
C15 H13 2.8360 no . .
C15 H17A 3.4280 no . .
C15 H17B 2.7554 no . .
C15 H23 3.1414 no . .
C16 H21A 3.4090 no . .
C16 H21B 2.6878 no . .
C17 H15 2.5672 no . .
C18 H15 2.7437 no . .
C18 H16 2.7043 no . .
C18 H19A 2.6497 no . .
C18 H19B 2.5989 no . .
C21 H13 3.2698 no . .
C21 H16 2.5696 no . .
C21 H23 2.6495 no . .
C21 H27 2.7158 no . .
C22 H15 2.6874 no . .
C22 H16 2.9518 no . .
C22 H19A 3.5911 no . .
C22 H24 3.2762 no . .
C22 H26 3.2740 no . .
C23 H15 2.9153 no . .
C23 H19A 3.4087 no . .
C23 H21A 2.6749 no . .
C23 H21B 3.3012 no . .
C23 H25 3.2585 no . .
C23 H27 3.2534 no . .
C24 H19A 3.0844 no . .
C24 H26 3.2449 no . .
C25 H19A 2.9286 no . .
C25 H23 3.2522 no . .
C25 H27 3.2685 no . .
C26 H19A 3.1113 no . .
C26 H20B 3.1733 no . .
C26 H24 3.2457 no . .
C27 H16 3.0842 no . .
C27 H19A 3.4328 no . .
C27 H20B 3.5809 no . .
C27 H21A 3.2201 no . .
C27 H21B 2.6065 no . .
C27 H23 3.2504 no . .
C27 H25 3.2742 no . .
C28 H30 2.6605 no . .
C28 H34 2.6918 no . .
C29 H31 3.2681 no . .
C29 H33 3.2777 no . .
C30 H28A 2.7144 no . .
C30 H28B 3.3082 no . .
C30 H28C 2.8159 no . .
C30 H34 3.2530 no . .
C31 H33 3.2686 no . .
C31 H43A 3.4247 no . .
C32 H30 3.2505 no . .
C32 H34 3.2519 no . .
C32 H43A 3.2515 no . .
C32 H50 3.0536 no . .
C33 H31 3.2674 no . .
C33 H43A 3.4621 no . .
C33 H49 3.3040 no . .
C33 H50 3.1863 no . .
C34 H28A 3.1896 no . .
C34 H28B 2.5824 no . .
C34 H28C 3.1192 no . .
C34 H30 3.2525 no . .
C34 H49 3.2674 no . .
C35 H31 3.0758 no . .
C35 H37 3.2325 no . .
C35 H40 3.2652 no . .
C35 H42 3.1039 no . .
C35 H43A 3.2459 no . .
C35 H50 3.1093 no . .
C35 H51A 3.2326 no . .
C36 H31 2.9794 no . .
C37 H39A 3.3139 no . .
C37 H39B 2.7963 no . .
C37 H39C 2.7404 no . .
C37 H40 3.2614 no . .
C38 H36 3.2980 no . .
C39 H37 2.6590 no . .
C39 H40 2.6911 no . .
C40 H37 3.2531 no . .
C40 H39A 2.5713 no . .
C40 H39B 3.1177 no . .
C40 H39C 3.1798 no . .
C40 H42 2.8684 no . .
C40 H43A 3.5493 no . .
C40 H43B 2.9597 no . .
C41 H36 3.2852 no . .
C41 H43A 2.7149 no . .
C41 H43B 2.6442 no . .
C41 H50 3.1476 no . .
C41 H51A 3.1852 no . .
C42 H40 2.8393 no . .
C42 H45 2.9640 no . .
C42 H51A 2.7301 no . .
C42 H51B 3.4215 no . .
C43 H40 3.2723 no . .
C43 H45 2.6765 no . .
C43 H49 2.6853 no . .
C43 H50 2.5705 no . .
C44 H42 2.7400 no . .
C44 H46 3.2743 no . .
C44 H48 3.2741 no . .
C44 H50 2.8524 no . .
C45 H42 2.8352 no . .
C45 H43A 3.3224 no . .
C45 H43B 2.7771 no . .
C45 H47 3.2594 no . .
C45 H49 3.2504 no . .
C45 H53B 3.0979 no . .
C46 H48 3.2496 no . .
C46 H53B 2.7296 no . .
C47 H45 3.2555 no . .
C47 H49 3.2568 no . .
C47 H53B 3.1004 no . .
C47 H54A 3.3510 no . .
C48 H46 3.2479 no . .
C48 H54A 3.2394 no . .
C49 H43A 2.5658 no . .
C49 H43B 3.1258 no . .
C49 H45 3.2491 no . .
C49 H47 3.2633 no . .
C49 H50 3.2111 no . .
C50 H43A 2.7255 no . .
C50 H43B 3.4163 no . .
C51 H42 2.5665 no . .
C52 H42 2.8033 no . .
C52 H50 2.6954 no . .
C52 H53A 2.6363 no . .
C52 H53B 2.6174 no . .
H1 H2 2.3358 no . .
H1 H16 2.8564 no . .
H1 H21B 3.4270 no . .
H1 H27 2.9295 no . .
H2 H7A 2.3535 no . .
H2 H7B 3.3616 no . .
H2 H7C 3.3139 no . .
H2 H27 3.0771 no . .
H4 H5 2.3264 no . .
H4 H7A 3.5870 no . .
H4 H7B 2.6611 no . .
H4 H7C 2.7364 no . .
H5 H9 3.0114 no . .
H9 H10 2.3357 no . .
H10 H12A 2.3377 no . .
H10 H12B 3.2955 no . .
H10 H12C 3.3531 no . .
H12B H13 2.7797 no . .
H12C H13 2.6928 no . .
H13 H15 2.8576 no . .
H13 H21A 2.7266 no . .
H15 H16 2.7076 no . .
H15 H17A 3.5310 no . .
H15 H17B 2.5700 no . .
H15 H21A 2.4744 no . .
H15 H21B 2.8856 no . .
H15 H23 2.6479 no . .
H16 H17A 2.4203 no . .
H16 H17B 2.8977 no . .
H16 H21A 3.5200 no . .
H16 H21B 2.4580 no . .
H16 H27 2.8224 no . .
H19A H20A 2.8560 no . .
H19A H20B 2.3619 no . .
H19A H20C 2.3644 no . .
H19A H24 3.5005 no . .
H19A H25 3.2699 no . .
H19A H26 3.5449 no . .
H19B H20A 2.3642 no . .
H19B H20B 2.8560 no . .
H19B H20C 2.3621 no . .
H20B H26 2.9771 no . .
H21A H23 2.5597 no . .
H21A H27 3.4702 no . .
H21B H23 3.5733 no . .
H21B H27 2.4239 no . .
H23 H24 2.3229 no . .
H24 H25 2.3332 no . .
H25 H26 2.3369 no . .
H26 H27 2.3396 no . .
H28A H30 2.6242 no . .
H28A H34 3.4106 no . .
H28B H30 3.5874 no . .
H28B H34 2.3792 no . .
H28C H30 2.7845 no . .
H28C H34 3.2873 no . .
H30 H31 2.3219 no . .
H31 H36 2.8888 no . .
H33 H34 2.3368 no . .
H33 H49 3.3373 no . .
H33 H50 2.9662 no . .
H34 H49 3.2776 no . .
H36 H37 2.3376 no . .
H37 H39A 3.5874 no . .
H37 H39B 2.7645 no . .
H37 H39C 2.6412 no . .
H39A H40 2.3709 no . .
H39B H40 3.3086 no . .
H39C H40 3.3916 no . .
H40 H42 2.8492 no . .
H40 H43B 2.7445 no . .
H42 H43A 2.8860 no . .
H42 H43B 2.4280 no . .
H42 H45 2.4040 no . .
H42 H50 2.7099 no . .
H42 H51A 2.5333 no . .
H42 H51B 3.5288 no . .
H43A H49 2.3537 no . .
H43A H50 2.5346 no . .
H43B H45 2.7421 no . .
H43B H49 3.3236 no . .
H43B H50 3.5300 no . .
H45 H46 2.3249 no . .
H45 H53B 3.4199 no . .
H46 H47 2.3362 no . .
H46 H53B 2.8329 no . .
H47 H48 2.3332 no . .
H47 H53B 3.4302 no . .
H47 H54A 3.5516 no . .
H48 H49 2.3365 no . .
H48 H54A 3.3691 no . .
H49 H50 3.1629 no . .
H50 H51A 2.8932 no . .
H50 H51B 2.4342 no . .
H53A H54A 2.8563 no . .
H53A H54B 2.3625 no . .
H53A H54C 2.3639 no . .
H53B H54A 2.3641 no . .
H53B H54B 2.8562 no . .
H53B H54C 2.3622 no . .
S1 H2 3.5343 no . 2_565
S1 H39B 3.3360 no . 1_554
S2 H28A 3.5947 no . 2_476
S2 H30 3.5963 no . 1_655
O1 H2 3.0450 no . 2_565
O1 H39B 2.9230 no . 1_554
O1 H46 2.6512 no . 2_565
O1 H47 2.6117 no . 2_565
O2 H2 3.5128 no . 2_565
O2 H4 2.2916 no . 1_455
O2 H7B 3.4607 no . 1_455
O2 H7B 3.4561 no . 2_565
O2 H7C 3.5151 no . 1_455
O2 H39B 3.0478 no . 1_554
O3 H13 3.5528 no . 1_455
O3 H13 2.5396 no . 2_575
O3 H15 3.2250 no . 2_575
O3 H19B 3.4302 no . 2_475
O3 H21A 3.5533 no . 1_455
O3 H21A 3.0171 no . 2_575
O3 H23 2.4765 no . 2_575
O4 H7C 3.4570 no . 1_455
O4 H21A 2.9641 no . 1_455
O5 H28A 3.1880 no . 1_655
O5 H28C 3.3725 no . 1_655
O5 H30 2.2612 no . 1_655
O6 H24 2.9823 no . 2_576
O6 H25 2.5293 no . 2_576
O6 H28A 2.8566 no . 2_476
O6 H33 3.3662 no . 2_576
O7 H40 2.7090 no . 2_566
O7 H42 2.8362 no . 2_566
O7 H43B 3.0596 no . 1_655
O7 H43B 3.0038 no . 2_566
O7 H45 2.5691 no . 2_566
O8 H28C 3.2783 no . 1_655
O8 H43A 3.4309 no . 1_655
O8 H43B 3.5314 no . 1_655
N1 H37 3.2021 no . 1_554
N2 H10 3.4285 no . 1_556
C1 H1 3.5630 no . 2_565
C1 H47 3.4261 no . .
C2 H47 3.2719 no . .
C2 H54C 3.3152 no . .
C3 H7B 3.4176 no . 2_665
C3 H20A 3.4619 no . 1_655
C4 H7B 2.7066 no . 2_665
C5 H7B 3.0960 no . 2_665
C5 H47 3.4985 no . 2_565
C6 H1 3.4535 no . 2_565
C7 H4 3.3402 no . 2_665
C7 H20A 3.4705 no . 1_655
C7 H20B 3.4538 no . 1_655
C7 H39B 3.4649 no . 2_566
C7 H48 3.2288 no . 1_655
C7 H54C 3.1356 no . .
C8 H36 3.4445 no . 1_554
C9 H36 3.2069 no . 1_554
C9 H39C 3.3257 no . 1_654
C9 H46 3.5030 no . 2_565
C10 H37 3.2169 no . 1_654
C10 H39C 3.2605 no . 1_654
C10 H51A 3.5718 no . 1_554
C11 H24 3.5062 no . 2_575
C11 H37 3.3266 no . 1_654
C12 H17B 3.4726 no . 1_655
C12 H19A 3.4098 no . 2_575
C12 H19B 3.3929 no . 2_575
C12 H28B 3.3823 no . 2_575
C12 H36 3.5482 no . 1_654
C12 H37 3.2856 no . 1_654
C13 H19A 3.3072 no . 2_575
C13 H24 3.1411 no . 2_575
C14 H24 3.2077 no . 2_575
C15 H23 3.3524 no . 2_575
C17 H12C 3.4454 no . 1_455
C17 H23 3.2616 no . 2_575
C17 H37 3.2556 no . 1_554
C18 H13 3.4980 no . 2_575
C18 H21A 3.3094 no . 1_455
C18 H23 3.1492 no . 2_575
C19 H12B 3.1890 no . 2_575
C19 H13 3.1281 no . 2_575
C19 H21A 2.9532 no . 1_455
C20 H7C 3.2251 no . 1_455
C20 H12B 3.5890 no . 2_575
C20 H21A 3.4118 no . 1_455
C20 H28B 3.3753 no . .
C20 H34 3.2969 no . .
C20 H54B 3.1764 no . 1_455
C20 H54C 3.4106 no . 1_455
C21 H19B 3.1236 no . 1_655
C21 H20A 3.0802 no . 1_655
C22 H19B 3.2504 no . 1_655
C22 H20A 3.0564 no . 1_655
C23 H12C 3.4893 no . 2_675
C23 H15 3.1662 no . 2_575
C23 H17B 3.3791 no . 2_575
C23 H19B 3.2978 no . 1_655
C24 H12C 3.4736 no . 2_675
C24 H17B 3.5865 no . 2_575
C24 H28B 3.5692 no . 1_655
C24 H36 3.5455 no . 2_576
C25 H28A 3.4149 no . 1_655
C25 H28B 3.2744 no . 1_655
C25 H28C 3.2987 no . 1_655
C25 H33 3.3486 no . .
C25 H34 3.2820 no . .
C26 H28B 3.5528 no . 1_655
C26 H28C 3.2345 no . 1_655
C26 H48 3.0875 no . .
C26 H54A 3.1908 no . .
C27 H20A 3.1105 no . 1_655
C27 H48 3.2490 no . .
C27 H54A 3.3263 no . .
C28 H20C 3.1626 no . .
C28 H25 3.4232 no . 1_455
C28 H31 3.4696 no . 2_476
C28 H54B 3.1423 no . 1_455
C29 H30 3.5999 no . 2_476
C29 H54B 3.2560 no . 1_455
C30 H28A 3.5024 no . 2_476
C30 H51B 3.2366 no . 1_455
C31 H28A 2.8692 no . 2_476
C32 H28A 3.2055 no . 2_476
C33 H25 3.1936 no . .
C34 H12B 3.5252 no . 2_575
C34 H20C 3.2800 no . .
C34 H25 3.2295 no . .
C34 H54B 3.4654 no . 1_455
C35 H9 3.1181 no . 1_556
C36 H9 2.9984 no . 1_556
C36 H12A 3.2630 no . 1_456
C37 H9 3.2961 no . 1_556
C37 H10 3.2696 no . 1_456
C37 H12A 3.2705 no . 1_456
C37 H17B 3.5936 no . 1_556
C39 H5 3.4809 no . 1_456
C39 H7A 3.4035 no . 2_566
C40 H46 3.4167 no . 2_566
C40 H53B 3.3379 no . 2_566
C41 H9 3.5323 no . 1_556
C41 H46 3.5526 no . 2_566
C42 H45 3.5165 no . 2_566
C43 H53A 2.9047 no . 1_455
C44 H39A 3.3967 no . 2_466
C44 H53A 2.9717 no . 1_455
C45 H39A 3.1401 no . 2_466
C45 H42 3.4288 no . 2_566
C45 H51A 3.4669 no . 2_566
C46 H9 3.4605 no . 2_565
C46 H39A 3.1625 no . 2_466
C46 H39C 3.1779 no . 2_466
C47 H2 3.2760 no . .
C47 H39A 3.4139 no . 2_466
C47 H39C 3.5767 no . 2_466
C48 H7A 3.3255 no . 1_455
C48 H7C 3.2393 no . 1_455
C48 H20B 3.3922 no . .
C48 H26 2.9000 no . .
C48 H27 3.4733 no . .
C49 H26 3.1098 no . .
C49 H53A 3.0621 no . 1_455
C49 H54B 3.2842 no . 1_455
C49 H54C 3.5524 no . 1_455
C51 H10 3.3313 no . 1_556
C51 H45 3.3992 no . 2_566
C52 H43B 3.3604 no . 1_655
C52 H45 3.2646 no . 2_566
C53 H39A 3.4376 no . 2_566
C53 H40 3.1524 no . 2_566
C53 H43A 3.4665 no . 1_655
C53 H43B 3.3665 no . 1_655
C53 H49 3.5930 no . 1_655
C54 H2 3.3496 no . .
C54 H7A 3.3327 no . .
C54 H20A 3.3893 no . 1_655
C54 H20B 3.5672 no . 1_655
C54 H20C 3.4040 no . 1_655
C54 H28C 3.1121 no . 1_655
C54 H49 3.3059 no . 1_655
H1 C1 3.5630 no . 2_565
H1 C6 3.4535 no . 2_565
H1 H7B 3.2782 no . 1_455
H1 H7C 3.2726 no . 1_455
H1 H47 2.9025 no . .
H1 H48 3.4480 no . .
H2 S1 3.5343 no . 2_565
H2 O1 3.0450 no . 2_565
H2 O2 3.5128 no . 2_565
H2 C47 3.2760 no . .
H2 C54 3.3496 no . .
H2 H47 2.5672 no . .
H2 H54A 3.2450 no . .
H2 H54C 2.6217 no . .
H4 O2 2.2916 no . 1_655
H4 C7 3.3402 no . 2_665
H4 H7B 2.5070 no . 2_665
H4 H17A 3.1266 no . 1_655
H4 H39B 3.3235 no . 1_654
H5 C39 3.4809 no . 1_654
H5 H7B 3.1715 no . 2_665
H5 H39B 3.2654 no . 1_654
H5 H39C 2.8280 no . 1_654
H5 H47 3.1280 no . 2_565
H7A C39 3.4035 no . 2_566
H7A C48 3.3255 no . 1_655
H7A C54 3.3327 no . .
H7A H20A 3.5397 no . 1_655
H7A H20B 3.4889 no . 1_655
H7A H39A 3.1557 no . 2_566
H7A H39B 2.8015 no . 2_566
H7A H48 3.1193 no . 1_655
H7A H54C 2.3596 no . .
H7B O2 3.4607 no . 1_655
H7B O2 3.4561 no . 2_565
H7B C3 3.4176 no . 2_665
H7B C4 2.7066 no . 2_665
H7B C5 3.0960 no . 2_665
H7B H1 3.2782 no . 1_655
H7B H4 2.5070 no . 2_665
H7B H5 3.1715 no . 2_665
H7B H7B 3.4038 no . 2_665
H7B H39B 3.2751 no . 2_566
H7B H47 3.4192 no . 1_655
H7B H48 3.4842 no . 1_655
H7C O2 3.5151 no . 1_655
H7C O4 3.4570 no . 1_655
H7C C20 3.2251 no . 1_655
H7C C48 3.2393 no . 1_655
H7C H1 3.2726 no . 1_655
H7C H20A 2.9409 no . 1_655
H7C H20B 2.6654 no . 1_655
H7C H48 2.6175 no . 1_655
H7C H54C 3.2589 no . .
H9 C35 3.1181 no . 1_554
H9 C36 2.9984 no . 1_554
H9 C37 3.2961 no . 1_554
H9 C41 3.5323 no . 1_554
H9 C46 3.4605 no . 2_565
H9 H36 3.2739 no . 1_554
H9 H39C 3.1220 no . 1_654
H9 H46 2.6064 no . 2_565
H9 H51A 3.3326 no . 1_554
H10 N2 3.4285 no . 1_554
H10 C37 3.2696 no . 1_654
H10 C51 3.3313 no . 1_554
H10 H37 2.9518 no . 1_654
H10 H39C 2.9648 no . 1_654
H10 H51A 2.7944 no . 1_554
H10 H51B 3.0080 no . 1_554
H12A C36 3.2630 no . 1_654
H12A C37 3.2705 no . 1_654
H12A H28B 3.3211 no . 2_575
H12A H31 2.7512 no . 1_654
H12A H36 2.9833 no . 1_654
H12A H37 2.9581 no . 1_654
H12B C19 3.1890 no . 2_575
H12B C20 3.5890 no . 2_575
H12B C34 3.5252 no . 2_575
H12B H19A 2.7121 no . 2_575
H12B H19B 2.9822 no . 2_575
H12B H20C 3.0175 no . 2_575
H12B H25 3.3881 no . 2_575
H12B H28B 2.8771 no . 2_575
H12B H34 2.7942 no . 2_575
H12C C17 3.4454 no . 1_655
H12C C23 3.4893 no . 2_675
H12C C24 3.4736 no . 2_675
H12C H17A 3.5452 no . 1_655
H12C H17B 2.6353 no . 1_655
H12C H19A 3.4805 no . 2_575
H12C H19B 3.0035 no . 2_575
H12C H23 3.2642 no . 2_675
H12C H24 3.2406 no . 2_675
H12C H28B 3.4114 no . 2_575
H12C H36 3.2075 no . 1_654
H12C H37 3.1154 no . 1_654
H13 O3 3.5528 no . 1_655
H13 O3 2.5396 no . 2_575
H13 C18 3.4980 no . 2_575
H13 C19 3.1281 no . 2_575
H13 H19A 2.6423 no . 2_575
H13 H19B 2.7769 no . 2_575
H13 H24 3.3881 no . 2_575
H15 O3 3.2250 no . 2_575
H15 C23 3.1662 no . 2_575
H15 H15 3.1883 no . 2_575
H15 H23 2.4774 no . 2_575
H15 H24 3.3945 no . 2_575
H17A H4 3.1266 no . 1_455
H17A H12C 3.5452 no . 1_455
H17A H37 2.8398 no . 1_554
H17B C12 3.4726 no . 1_455
H17B C23 3.3791 no . 2_575
H17B C24 3.5865 no . 2_575
H17B C37 3.5936 no . 1_554
H17B H12C 2.6353 no . 1_455
H17B H23 2.6492 no . 2_575
H17B H24 3.0775 no . 2_575
H17B H36 3.4142 no . 1_554
H17B H37 2.8436 no . 1_554
H19A C12 3.4098 no . 2_575
H19A C13 3.3072 no . 2_575
H19A H12B 2.7121 no . 2_575
H19A H12C 3.4805 no . 2_575
H19A H13 2.6423 no . 2_575
H19A H34 3.5256 no . .
H19B O3 3.4302 no . 2_475
H19B C12 3.3929 no . 2_575
H19B C21 3.1236 no . 1_455
H19B C22 3.2504 no . 1_455
H19B C23 3.2978 no . 1_455
H19B H12B 2.9822 no . 2_575
H19B H12C 3.0035 no . 2_575
H19B H13 2.7769 no . 2_575
H19B H21A 2.3583 no . 1_455
H19B H21B 3.4528 no . 1_455
H19B H23 3.1846 no . 1_455
H20A C3 3.4619 no . 1_455
H20A C7 3.4705 no . 1_455
H20A C21 3.0802 no . 1_455
H20A C22 3.0564 no . 1_455
H20A C27 3.1105 no . 1_455
H20A C54 3.3893 no . 1_455
H20A H7A 3.5397 no . 1_455
H20A H7C 2.9409 no . 1_455
H20A H21A 2.9195 no . 1_455
H20A H21B 2.7648 no . 1_455
H20A H27 3.0778 no . 1_455
H20A H54A 3.4074 no . 1_455
H20A H54B 3.1700 no . 1_455
H20A H54C 3.0352 no . 1_455
H20B C7 3.4538 no . 1_455
H20B C48 3.3922 no . .
H20B C54 3.5672 no . 1_455
H20B H7A 3.4889 no . 1_455
H20B H7C 2.6654 no . 1_455
H20B H34 3.2885 no . .
H20B H48 2.6382 no . .
H20B H49 3.2122 no . .
H20B H54B 3.0689 no . 1_455
H20B H54C 3.2059 no . 1_455
H20C C28 3.1626 no . .
H20C C34 3.2800 no . .
H20C C54 3.4040 no . 1_455
H20C H12B 3.0175 no . 2_575
H20C H28B 2.4070 no . .
H20C H28C 3.2708 no . .
H20C H34 2.5493 no . .
H20C H54A 3.5086 no . 1_455
H20C H54B 2.7653 no . 1_455
H20C H54C 3.4343 no . 1_455
H21A O3 3.5533 no . 1_655
H21A O3 3.0171 no . 2_575
H21A O4 2.9641 no . 1_655
H21A C18 3.3094 no . 1_655
H21A C19 2.9532 no . 1_655
H21A C20 3.4118 no . 1_655
H21A H19B 2.3583 no . 1_655
H21A H20A 2.9195 no . 1_655
H21B H19B 3.4528 no . 1_655
H21B H20A 2.7648 no . 1_655
H23 O3 2.4765 no . 2_575
H23 C15 3.3524 no . 2_575
H23 C17 3.2616 no . 2_575
H23 C18 3.1492 no . 2_575
H23 H12C 3.2642 no . 2_675
H23 H15 2.4774 no . 2_575
H23 H17B 2.6492 no . 2_575
H23 H19B 3.1846 no . 1_655
H24 O6 2.9823 no . 2_576
H24 C11 3.5062 no . 2_575
H24 C13 3.1411 no . 2_575
H24 C14 3.2077 no . 2_575
H24 H12C 3.2406 no . 2_675
H24 H13 3.3881 no . 2_575
H24 H15 3.3945 no . 2_575
H24 H17B 3.0775 no . 2_575
H24 H36 2.6996 no . 2_576
H25 O6 2.5293 no . 2_576
H25 C28 3.4232 no . 1_655
H25 C33 3.1936 no . .
H25 C34 3.2295 no . .
H25 H12B 3.3881 no . 2_575
H25 H28A 3.0829 no . 1_655
H25 H28B 3.4003 no . 1_655
H25 H28C 3.2219 no . 1_655
H25 H33 2.5776 no . .
H25 H34 2.6418 no . .
H26 C48 2.9000 no . .
H26 C49 3.1098 no . .
H26 H28C 3.1032 no . 1_655
H26 H33 3.1666 no . .
H26 H34 3.3271 no . .
H26 H48 2.4523 no . .
H26 H49 2.8357 no . .
H26 H54A 2.7793 no . .
H27 C48 3.4733 no . .
H27 H20A 3.0778 no . 1_655
H27 H48 2.7757 no . .
H27 H54A 3.0404 no . .
H28A S2 3.5947 no . 2_476
H28A O5 3.1880 no . 1_455
H28A O6 2.8566 no . 2_476
H28A C25 3.4149 no . 1_455
H28A C30 3.5024 no . 2_476
H28A C31 2.8692 no . 2_476
H28A C32 3.2055 no . 2_476
H28A H25 3.0829 no . 1_455
H28A H31 2.7580 no . 2_476
H28A H33 3.2283 no . 1_455
H28B C12 3.3823 no . 2_575
H28B C20 3.3753 no . .
H28B C24 3.5692 no . 1_455
H28B C25 3.2744 no . 1_455
H28B C26 3.5528 no . 1_455
H28B H12A 3.3211 no . 2_575
H28B H12B 2.8771 no . 2_575
H28B H12C 3.4114 no . 2_575
H28B H20C 2.4070 no . .
H28B H25 3.4003 no . 1_455
H28B H31 3.5390 no . 2_476
H28B H54B 3.2076 no . 1_455
H28C O5 3.3725 no . 1_455
H28C O8 3.2783 no . 1_455
H28C C25 3.2987 no . 1_455
H28C C26 3.2345 no . 1_455
H28C C54 3.1121 no . 1_455
H28C H20C 3.2708 no . .
H28C H25 3.2219 no . 1_455
H28C H26 3.1032 no . 1_455
H28C H33 3.2252 no . 1_455
H28C H54A 2.8131 no . 1_455
H28C H54B 2.5910 no . 1_455
H30 S2 3.5963 no . 1_455
H30 O5 2.2612 no . 1_455
H30 C29 3.5999 no . 2_476
H30 H51B 2.7064 no . 1_455
H31 C28 3.4696 no . 2_476
H31 H12A 2.7512 no . 1_456
H31 H28A 2.7580 no . 2_476
H31 H28B 3.5390 no . 2_476
H31 H51B 3.4903 no . 1_455
H33 O6 3.3662 no . 2_576
H33 C25 3.3486 no . .
H33 H25 2.5776 no . .
H33 H26 3.1666 no . .
H33 H28A 3.2283 no . 1_655
H33 H28C 3.2252 no . 1_655
H34 C20 3.2969 no . .
H34 C25 3.2820 no . .
H34 H12B 2.7942 no . 2_575
H34 H19A 3.5256 no . .
H34 H20B 3.2885 no . .
H34 H20C 2.5493 no . .
H34 H25 2.6418 no . .
H34 H26 3.3271 no . .
H34 H54B 3.4326 no . 1_455
H36 C8 3.4445 no . 1_556
H36 C9 3.2069 no . 1_556
H36 C12 3.5482 no . 1_456
H36 C24 3.5455 no . 2_576
H36 H9 3.2739 no . 1_556
H36 H12A 2.9833 no . 1_456
H36 H12C 3.2075 no . 1_456
H36 H17B 3.4142 no . 1_556
H36 H24 2.6996 no . 2_576
H37 N1 3.2021 no . 1_556
H37 C10 3.2169 no . 1_456
H37 C11 3.3266 no . 1_456
H37 C12 3.2856 no . 1_456
H37 C17 3.2556 no . 1_556
H37 H10 2.9518 no . 1_456
H37 H12A 2.9581 no . 1_456
H37 H12C 3.1154 no . 1_456
H37 H17A 2.8398 no . 1_556
H37 H17B 2.8436 no . 1_556
H39A C44 3.3967 no . 2_466
H39A C45 3.1401 no . 2_466
H39A C46 3.1625 no . 2_466
H39A C47 3.4139 no . 2_466
H39A C53 3.4376 no . 2_566
H39A H7A 3.1557 no . 2_566
H39A H45 3.4909 no . 2_466
H39A H46 3.5363 no . 2_466
H39A H53A 2.8207 no . 2_566
H39A H53B 3.2619 no . 2_566
H39A H54C 3.5315 no . 2_566
H39B S1 3.3360 no . 1_556
H39B O1 2.9230 no . 1_556
H39B O2 3.0478 no . 1_556
H39B C7 3.4649 no . 2_566
H39B H4 3.3235 no . 1_456
H39B H5 3.2654 no . 1_456
H39B H7A 2.8015 no . 2_566
H39B H7B 3.2751 no . 2_566
H39C C9 3.3257 no . 1_456
H39C C10 3.2605 no . 1_456
H39C C46 3.1779 no . 2_466
H39C C47 3.5767 no . 2_466
H39C H5 2.8280 no . 1_456
H39C H9 3.1220 no . 1_456
H39C H10 2.9648 no . 1_456
H39C H46 3.1126 no . 2_466
H39C H51A 3.5554 no . 1_455
H40 O7 2.7090 no . 2_566
H40 C53 3.1524 no . 2_566
H40 H43B 3.4471 no . 2_466
H40 H46 3.4964 no . 2_566
H40 H53A 2.7492 no . 2_566
H40 H53B 2.6870 no . 2_566
H42 O7 2.8362 no . 2_566
H42 C45 3.4288 no . 2_566
H42 H42 3.3856 no . 2_566
H42 H45 2.6166 no . 2_566
H42 H46 3.5441 no . 2_566
H43A O8 3.4309 no . 1_455
H43A C53 3.4665 no . 1_455
H43A H53A 2.7905 no . 1_455
H43A H54B 3.5523 no . 1_455
H43B O7 3.0596 no . 1_455
H43B O7 3.0038 no . 2_566
H43B O8 3.5314 no . 1_455
H43B C52 3.3604 no . 1_455
H43B C53 3.3665 no . 1_455
H43B H40 3.4471 no . 2_466
H43B H53A 2.5178 no . 1_455
H45 O7 2.5691 no . 2_566
H45 C42 3.5165 no . 2_566
H45 C51 3.3992 no . 2_566
H45 C52 3.2646 no . 2_566
H45 H39A 3.4909 no . 2_466
H45 H42 2.6166 no . 2_566
H45 H51A 2.7704 no . 2_566
H46 O1 2.6512 no . 2_565
H46 C9 3.5030 no . 2_565
H46 C40 3.4167 no . 2_566
H46 C41 3.5526 no . 2_566
H46 H9 2.6064 no . 2_565
H46 H39A 3.5363 no . 2_466
H46 H39C 3.1126 no . 2_466
H46 H40 3.4964 no . 2_566
H46 H42 3.5441 no . 2_566
H46 H51A 3.3156 no . 2_566
H47 O1 2.6117 no . 2_565
H47 C1 3.4261 no . .
H47 C2 3.2719 no . .
H47 C5 3.4985 no . 2_565
H47 H1 2.9025 no . .
H47 H2 2.5672 no . .
H47 H5 3.1280 no . 2_565
H47 H7B 3.4192 no . 1_455
H48 C7 3.2288 no . 1_455
H48 C26 3.0875 no . .
H48 C27 3.2490 no . .
H48 H1 3.4480 no . .
H48 H7A 3.1193 no . 1_455
H48 H7B 3.4842 no . 1_455
H48 H7C 2.6175 no . 1_455
H48 H20B 2.6382 no . .
H48 H26 2.4523 no . .
H48 H27 2.7757 no . .
H49 C53 3.5930 no . 1_455
H49 C54 3.3059 no . 1_455
H49 H20B 3.2122 no . .
H49 H26 2.8357 no . .
H49 H53A 3.0249 no . 1_455
H49 H54B 2.6767 no . 1_455
H49 H54C 3.3253 no . 1_455
H51A C10 3.5718 no . 1_556
H51A C45 3.4669 no . 2_566
H51A H9 3.3326 no . 1_556
H51A H10 2.7944 no . 1_556
H51A H39C 3.5554 no . 1_655
H51A H45 2.7704 no . 2_566
H51A H46 3.3156 no . 2_566
H51B C30 3.2366 no . 1_655
H51B H10 3.0080 no . 1_556
H51B H30 2.7064 no . 1_655
H51B H31 3.4903 no . 1_655
H53A C43 2.9047 no . 1_655
H53A C44 2.9717 no . 1_655
H53A C49 3.0621 no . 1_655
H53A H39A 2.8207 no . 2_566
H53A H40 2.7492 no . 2_566
H53A H43A 2.7905 no . 1_655
H53A H43B 2.5178 no . 1_655
H53A H49 3.0249 no . 1_655
H53B C40 3.3379 no . 2_566
H53B H39A 3.2619 no . 2_566
H53B H40 2.6870 no . 2_566
H54A C26 3.1908 no . .
H54A C27 3.3263 no . .
H54A H2 3.2450 no . .
H54A H20A 3.4074 no . 1_655
H54A H20C 3.5086 no . 1_655
H54A H26 2.7793 no . .
H54A H27 3.0404 no . .
H54A H28C 2.8131 no . 1_655
H54B C20 3.1764 no . 1_655
H54B C28 3.1423 no . 1_655
H54B C29 3.2560 no . 1_655
H54B C34 3.4654 no . 1_655
H54B C49 3.2842 no . 1_655
H54B H20A 3.1700 no . 1_655
H54B H20B 3.0689 no . 1_655
H54B H20C 2.7653 no . 1_655
H54B H28B 3.2076 no . 1_655
H54B H28C 2.5910 no . 1_655
H54B H34 3.4326 no . 1_655
H54B H43A 3.5523 no . 1_655
H54B H49 2.6767 no . 1_655
H54C C2 3.3152 no . .
H54C C7 3.1356 no . .
H54C C20 3.4106 no . 1_655
H54C C49 3.5524 no . 1_655
H54C H2 2.6217 no . .
H54C H7A 2.3596 no . .
H54C H7C 3.2589 no . .
H54C H20A 3.0352 no . 1_655
H54C H20B 3.2059 no . 1_655
H54C H20C 3.4343 no . 1_655
H54C H39A 3.5315 no . 2_566
H54C H49 3.3253 no . 1_655

loop_
_geom_torsion_atom_site_label_1
_geom_torsion_atom_site_label_2
_geom_torsion_atom_site_label_3
_geom_torsion_atom_site_label_4
_geom_torsion
_geom_torsion_publ_flag
_geom_torsion_site_symmetry_1
_geom_torsion_site_symmetry_2
_geom_torsion_site_symmetry_3
_geom_torsion_site_symmetry_4
O1 S1 N1 C8 -49.04(14) no . . . .
O1 S1 N1 C16 173.74(11) no . . . .
O1 S1 C6 C1 -143.67(13) no . . . .
O1 S1 C6 C5 40.14(16) no . . . .
O2 S1 N1 C8 -178.33(12) no . . . .
O2 S1 N1 C16 44.45(14) no . . . .
O2 S1 C6 C1 -11.12(17) no . . . .
O2 S1 C6 C5 172.69(13) no . . . .
N1 S1 C6 C1 102.02(15) no . . . .
N1 S1 C6 C5 -74.17(15) no . . . .
C6 S1 N1 C8 66.53(15) no . . . .
C6 S1 N1 C16 -70.68(14) no . . . .
O5 S2 N2 C35 176.20(12) no . . . .
O5 S2 N2 C50 -41.47(14) no . . . .
O5 S2 C32 C31 -171.50(13) no . . . .
O5 S2 C32 C33 8.16(17) no . . . .
O6 S2 N2 C35 46.64(15) no . . . .
O6 S2 N2 C50 -171.04(11) no . . . .
O6 S2 C32 C31 -39.54(16) no . . . .
O6 S2 C32 C33 140.12(14) no . . . .
N2 S2 C32 C31 75.17(15) no . . . .
N2 S2 C32 C33 -105.17(15) no . . . .
C32 S2 N2 C35 -69.12(15) no . . . .
C32 S2 N2 C50 73.20(14) no . . . .
C18 O4 C19 C20 176.08(14) no . . . .
C19 O4 C18 O3 -2.0(3) no . . . .
C19 O4 C18 C17 176.99(14) no . . . .
C52 O8 C53 C54 178.54(14) no . . . .
C53 O8 C52 O7 1.1(3) no . . . .
C53 O8 C52 C51 -178.56(14) no . . . .
S1 N1 C8 C9 49.7(3) no . . . .
S1 N1 C8 C14 -133.96(13) no . . . .
S1 N1 C16 C15 128.71(13) no . . . .
S1 N1 C16 C17 -109.30(14) no . . . .
C8 N1 C16 C15 -13.78(19) no . . . .
C8 N1 C16 C17 108.22(16) no . . . .
C16 N1 C8 C9 -169.49(18) no . . . .
C16 N1 C8 C14 6.8(2) no . . . .
S2 N2 C35 C36 -41.5(3) no . . . .
S2 N2 C35 C41 141.86(13) no . . . .
S2 N2 C50 C42 -135.12(12) no . . . .
S2 N2 C50 C51 102.89(15) no . . . .
C35 N2 C50 C42 12.07(19) no . . . .
C35 N2 C50 C51 -109.92(16) no . . . .
C50 N2 C35 C36 172.90(18) no . . . .
C50 N2 C35 C41 -3.8(2) no . . . .
C2 C1 C6 S1 -175.75(16) no . . . .
C2 C1 C6 C5 0.4(3) no . . . .
C6 C1 C2 C3 0.8(3) no . . . .
C1 C2 C3 C4 -1.1(3) no . . . .
C1 C2 C3 C7 -179.65(17) no . . . .
C2 C3 C4 C5 0.1(3) no . . . .
C7 C3 C4 C5 178.71(19) no . . . .
C3 C4 C5 C6 1.0(4) no . . . .
C4 C5 C6 S1 174.89(17) no . . . .
C4 C5 C6 C1 -1.3(3) no . . . .
N1 C8 C9 C10 176.58(18) no . . . .
N1 C8 C14 C13 -177.08(16) no . . . .
N1 C8 C14 C15 3.4(3) no . . . .
C9 C8 C14 C13 -0.5(3) no . . . .
C9 C8 C14 C15 -179.99(17) no . . . .
C14 C8 C9 C10 0.7(3) no . . . .
C8 C9 C10 C11 -1.3(4) no . . . .
C9 C10 C11 C12 -175.42(19) no . . . .
C9 C10 C11 C13 1.8(4) no . . . .
C10 C11 C13 C14 -1.5(3) no . . . .
C12 C11 C13 C14 175.64(19) no . . . .
C11 C13 C14 C8 0.9(3) no . . . .
C11 C13 C14 C15 -179.66(18) no . . . .
C8 C14 C15 C16 -11.6(2) no . . . .
C8 C14 C15 C21 110.70(18) no . . . .
C13 C14 C15 C16 168.9(2) no . . . .
C13 C14 C15 C21 -68.7(3) no . . . .
C14 C15 C16 N1 14.96(19) no . . . .
C14 C15 C16 C17 -102.72(17) no . . . .
C14 C15 C21 C22 168.35(15) no . . . .
C16 C15 C21 C22 -75.8(2) no . . . .
C21 C15 C16 N1 -105.86(18) no . . . .
C21 C15 C16 C17 136.47(16) no . . . .
N1 C16 C17 C18 176.98(14) no . . . .
C15 C16 C17 C18 -66.4(2) no . . . .
C16 C17 C18 O3 106.3(3) no . . . .
C16 C17 C18 O4 -72.6(2) no . . . .
C15 C21 C22 C23 -73.7(3) no . . . .
C15 C21 C22 C27 107.2(2) no . . . .
C21 C22 C23 C24 -178.87(17) no . . . .
C21 C22 C27 C26 178.44(17) no . . . .
C23 C22 C27 C26 -0.7(3) no . . . .
C27 C22 C23 C24 0.3(3) no . . . .
C22 C23 C24 C25 0.1(3) no . . . .
C23 C24 C25 C26 -0.2(3) no . . . .
C24 C25 C26 C27 -0.2(3) no . . . .
C25 C26 C27 C22 0.7(3) no . . . .
C28 C29 C30 C31 -178.32(19) no . . . .
C28 C29 C34 C33 178.43(19) no . . . .
C30 C29 C34 C33 0.1(4) no . . . .
C34 C29 C30 C31 0.0(4) no . . . .
C29 C30 C31 C32 0.1(4) no . . . .
C30 C31 C32 S2 179.30(17) no . . . .
C30 C31 C32 C33 -0.4(3) no . . . .
S2 C32 C33 C34 -179.17(13) no . . . .
C31 C32 C33 C34 0.5(3) no . . . .
C32 C33 C34 C29 -0.4(4) no . . . .
N2 C35 C36 C37 -176.21(18) no . . . .
N2 C35 C41 C40 176.03(16) no . . . .
N2 C35 C41 C42 -6.6(3) no . . . .
C36 C35 C41 C40 -0.9(3) no . . . .
C36 C35 C41 C42 176.42(18) no . . . .
C41 C35 C36 C37 0.1(3) no . . . .
C35 C36 C37 C38 1.3(3) no . . . .
C36 C37 C38 C39 176.84(18) no . . . .
C36 C37 C38 C40 -2.0(4) no . . . .
C37 C38 C40 C41 1.1(3) no . . . .
C39 C38 C40 C41 -177.68(18) no . . . .
C38 C40 C41 C35 0.3(3) no . . . .
C38 C40 C41 C42 -176.54(18) no . . . .
C35 C41 C42 C43 -108.46(18) no . . . .
C35 C41 C42 C50 13.6(2) no . . . .
C40 C41 C42 C43 68.6(3) no . . . .
C40 C41 C42 C50 -169.3(2) no . . . .
C41 C42 C43 C44 -175.18(16) no . . . .
C41 C42 C50 N2 -15.04(19) no . . . .
C41 C42 C50 C51 103.34(18) no . . . .
C43 C42 C50 N2 104.78(18) no . . . .
C43 C42 C50 C51 -136.84(17) no . . . .
C50 C42 C43 C44 69.4(3) no . . . .
C42 C43 C44 C45 59.6(3) no . . . .
C42 C43 C44 C49 -122.54(19) no . . . .
C43 C44 C45 C46 177.60(16) no . . . .
C43 C44 C49 C48 -176.61(16) no . . . .
C45 C44 C49 C48 1.3(3) no . . . .
C49 C44 C45 C46 -0.3(3) no . . . .
C44 C45 C46 C47 -0.9(3) no . . . .
C45 C46 C47 C48 1.1(3) no . . . .
C46 C47 C48 C49 -0.1(3) no . . . .
C47 C48 C49 C44 -1.1(3) no . . . .
N2 C50 C51 C52 -174.16(14) no . . . .
C42 C50 C51 C52 69.3(2) no . . . .
C50 C51 C52 O7 -110.4(2) no . . . .
C50 C51 C52 O8 69.3(2) no . . . .
